data_7048913
loop_
_publ_author_name
'Vasko, Petra'
'Fuentes, M \'Angeles'
'Hicks, Jamie'
'Aldridge, Simon'

_publ_section_title
;
 Reversible O-H bond activation by an intramolecular frustrated Lewis
 pair.
;
_journal_issue 9
_journal_name_full 'Dalton transactions (Cambridge, England : 2003)'
_journal_page_first 2896
_journal_page_last 2899
_journal_paper_doi 10.1039/c9dt00228f
_journal_volume 48
_journal_year 2019
_chemical_formula_moiety 'C55 H48 B F10 O2 P, 1.2(C H2 Cl2)'
_chemical_formula_sum 'C56.2 H50.4 B Cl2.4 F10 O2 P'
_chemical_formula_weight 1074.62
_chemical_melting_point ?
_space_group_crystal_system orthorhombic
_space_group_IT_number 61
_space_group_name_Hall '-P 2ac 2ab'
_space_group_name_H-M_alt 'P b c a'
_symmetry_space_group_name_Hall '-P 2ac 2ab'
_symmetry_space_group_name_H-M 'P b c a'
_atom_sites_solution_hydrogens mixed
_atom_sites_solution_primary dual
_audit_creation_method SHELXL-2018/3
_audit_update_record
;
2018-10-11 deposited with the CCDC.
2019-02-07 downloaded from the CCDC.
;
_cell_angle_alpha 90
_cell_angle_beta 90
_cell_angle_gamma 90
_cell_formula_units_Z 8
_cell_length_a 20.681(4)
_cell_length_b 20.544(4)
_cell_length_c 25.330(5)
_cell_measurement_reflns_used 16785
_cell_measurement_temperature 100(2)
_cell_measurement_theta_max 43.1360
_cell_measurement_theta_min 3.4510
_cell_volume 10762(4)
_computing_cell_refinement 'CrysAlisPro 1.171.38.43 (Rigaku OD, 2015)'
_computing_data_collection 'CrysAlisPro 1.171.38.43 (Rigaku OD, 2015)'
_computing_data_reduction 'CrysAlisPro 1.171.38.43 (Rigaku OD, 2015)'
_computing_molecular_graphics 'SHELXLE (HUbschle, 2017)'
_computing_publication_material 'CIFTAB-2014/2 (Sheldrick, 2014)'
_computing_structure_refinement 'SHELXL-2018/3 (Sheldrick, 2018)'
_computing_structure_solution 'SHELXT 2018/2 (Sheldrick, 2018)'
_diffrn_ambient_temperature 100(2)
_diffrn_detector_area_resol_mean 10.4102
_diffrn_measured_fraction_theta_full 1.000
_diffrn_measured_fraction_theta_max 0.981
_diffrn_measurement_device_type 'SuperNova, Dual, Cu at zero, Atlas'
_diffrn_measurement_method '\w scans'
_diffrn_radiation_type CuK\a
_diffrn_radiation_wavelength 1.54184
_diffrn_reflns_av_R_equivalents 0.1260
_diffrn_reflns_av_unetI/netI 0.0305
_diffrn_reflns_Laue_measured_fraction_full 1.000
_diffrn_reflns_Laue_measured_fraction_max 0.981
_diffrn_reflns_limit_h_max 25
_diffrn_reflns_limit_h_min -23
_diffrn_reflns_limit_k_max 25
_diffrn_reflns_limit_k_min -25
_diffrn_reflns_limit_l_max 31
_diffrn_reflns_limit_l_min -31
_diffrn_reflns_number 180306
_diffrn_reflns_point_group_measured_fraction_full 1.000
_diffrn_reflns_point_group_measured_fraction_max 0.981
_diffrn_reflns_theta_full 67.684
_diffrn_reflns_theta_max 78.001
_diffrn_reflns_theta_min 3.499
_diffrn_source 'micro-focus sealed X-ray tube'
_exptl_absorpt_coefficient_mu 2.198
_exptl_absorpt_correction_T_max 1.00000
_exptl_absorpt_correction_T_min 0.42010
_exptl_absorpt_correction_type multi-scan
_exptl_absorpt_process_details
;
CrysAlisPro 1.171.38.43 (Rigaku Oxford Diffraction, 2015)
Empirical absorption correction using spherical harmonics,
 implemented in SCALE3 ABSPACK scaling algorithm.
;
_exptl_crystal_colour colourless
_exptl_crystal_density_diffrn 1.326
_exptl_crystal_density_meas ?
_exptl_crystal_description needle
_exptl_crystal_F_000 4435
_exptl_crystal_size_max 0.35
_exptl_crystal_size_mid 0.08
_exptl_crystal_size_min 0.08
_refine_diff_density_max 1.443
_refine_diff_density_min -0.743
_refine_diff_density_rms 0.096
_refine_ls_extinction_method none
_refine_ls_goodness_of_fit_ref 1.048
_refine_ls_hydrogen_treatment mixed
_refine_ls_matrix_type full
_refine_ls_number_parameters 771
_refine_ls_number_reflns 11289
_refine_ls_number_restraints 105
_refine_ls_restrained_S_all 1.067
_refine_ls_R_factor_all 0.0932
_refine_ls_R_factor_gt 0.0800
_refine_ls_shift/su_max 0.001
_refine_ls_shift/su_mean 0.000
_refine_ls_structure_factor_coef Fsqd
_refine_ls_weighting_details 'w=1/[\s^2^(Fo^2^)+(0.1566P)^2^+9.0917P] where P=(Fo^2^+2Fc^2^)/3'
_refine_ls_weighting_scheme calc
_refine_ls_wR_factor_gt 0.2223
_refine_ls_wR_factor_ref 0.2399
_reflns_Friedel_coverage 0.000
_reflns_number_gt 9020
_reflns_number_total 11289
_reflns_threshold_expression 'I > 2\s(I)'
_cod_data_source_file c9dt00228f2.cif
_cod_data_source_block 213pvjh18
_cod_depositor_comments
;
The following automatic conversions were performed:

'_chemical_melting_point' value 'not measured' was changed to '?' -
the value is undefined or not given.

'_exptl_crystal_density_meas' value 'not measured' was changed to '?'
- the value is perceived as not measured.

Automatic conversion script
Id: cif_fix_values 4973 2017-02-22 13:04:09Z antanas 

 Adding full bibliography for 7048909--7048913.cif.
;
_cod_original_formula_sum 'C56.20 H50.40 B Cl2.40 F10 O2 P'
_cod_database_code 7048913
_shelx_shelxl_version_number 2018/3
_shelx_space_group_comment
;
The symmetry employed for this shelxl refinement is uniquely defined
by the following loop, which should always be used as a source of
symmetry information in preference to the above space-group names.
They are only intended as comments.
;

loop_
_space_group_symop_operation_xyz
'x, y, z'
'-x+1/2, -y, z+1/2'
'x+1/2, -y+1/2, -z'
'-x, y+1/2, -z+1/2'
'-x, -y, -z'
'x-1/2, y, -z-1/2'
'-x-1/2, y-1/2, z'
'x, -y-1/2, z-1/2'

loop_
_atom_site_label
_atom_site_type_symbol
_atom_site_fract_x
_atom_site_fract_y
_atom_site_fract_z
_atom_site_U_iso_or_equiv
_atom_site_adp_type
_atom_site_occupancy
_atom_site_site_symmetry_order
_atom_site_calc_flag
_atom_site_refinement_flags_posn
_atom_site_refinement_flags_adp
_atom_site_refinement_flags_occupancy
_atom_site_disorder_assembly
_atom_site_disorder_group
P1 P 0.30747(3) 0.47675(3) 0.47667(2) 0.02415(18) Uani 1 1 d . . . . .
F1 F 0.25099(10) 0.24486(9) 0.28656(6) 0.0398(4) Uani 1 1 d . . . . .
F2 F 0.29448(12) 0.14301(10) 0.23165(7) 0.0507(5) Uani 1 1 d . . . . .
F3 F 0.39132(12) 0.06778(10) 0.27047(8) 0.0551(6) Uani 1 1 d . . . . .
F4 F 0.44631(12) 0.09885(11) 0.36512(9) 0.0594(6) Uani 1 1 d . . . . .
F5 F 0.40296(10) 0.19735(10) 0.42132(8) 0.0479(5) Uani 1 1 d . . . . .
F6 F 0.42934(8) 0.32625(9) 0.37016(7) 0.0374(4) Uani 1 1 d . . . . .
F7 F 0.47956(9) 0.41220(10) 0.30380(7) 0.0434(4) Uani 1 1 d . . . . .
F8 F 0.40212(10) 0.48667(9) 0.24176(7) 0.0439(5) Uani 1 1 d . . . . .
F9 F 0.27147(9) 0.47224(8) 0.24773(6) 0.0387(4) Uani 1 1 d . . . . .
F10 F 0.21947(8) 0.38294(8) 0.30893(6) 0.0317(4) Uani 1 1 d . . . . .
O1 O 0.21435(9) 0.40121(9) 0.41809(7) 0.0273(4) Uani 1 1 d . . . . .
O2 O 0.32836(10) 0.30871(9) 0.43794(7) 0.0286(4) Uani 1 1 d . . . . .
C1 C 0.18335(13) 0.45185(13) 0.44212(9) 0.0263(5) Uani 1 1 d . . . . .
C2 C 0.22378(13) 0.49537(14) 0.46930(10) 0.0270(5) Uani 1 1 d . . . . .
C3 C 0.19726(13) 0.55102(14) 0.49225(10) 0.0284(5) Uani 1 1 d . . . . .
H3 H 0.223987 0.580416 0.511279 0.034 Uiso 1 1 calc R U . . .
C4 C 0.13228(14) 0.56299(14) 0.48715(11) 0.0314(6) Uani 1 1 d . . . . .
H4 H 0.114298 0.601910 0.501093 0.038 Uiso 1 1 calc R U . . .
C5 C 0.09274(14) 0.51829(14) 0.46162(11) 0.0318(6) Uani 1 1 d . . . . .
H5 H 0.047663 0.526752 0.459406 0.038 Uiso 1 1 calc R U . . .
C6 C 0.11714(14) 0.46132(14) 0.43912(10) 0.0282(5) Uani 1 1 d . . . . .
C7 C 0.07548(14) 0.41197(14) 0.41005(11) 0.0319(6) Uani 1 1 d . . . . .
C8 C 0.11137(14) 0.34701(13) 0.40851(10) 0.0284(5) Uani 1 1 d . . . . .
C9 C 0.07895(15) 0.28801(15) 0.40207(11) 0.0343(6) Uani 1 1 d . . . . .
H9 H 0.033124 0.286722 0.404453 0.041 Uiso 1 1 calc R U . . .
C10 C 0.11299(16) 0.23144(15) 0.39226(11) 0.0358(6) Uani 1 1 d . . . . .
H10 H 0.090656 0.191227 0.389043 0.043 Uiso 1 1 calc R U . . .
C11 C 0.17974(15) 0.23328(13) 0.38711(10) 0.0305(6) Uani 1 1 d . . . . .
H11 H 0.201943 0.194134 0.378754 0.037 Uiso 1 1 calc R U . . .
C12 C 0.21573(14) 0.29038(13) 0.39371(9) 0.0270(5) Uani 1 1 d . . . . .
C13 C 0.17857(13) 0.34481(13) 0.40702(9) 0.0257(5) Uani 1 1 d . . . . .
C14 C 0.06586(18) 0.43468(15) 0.35277(12) 0.0414(7) Uani 1 1 d . . . . .
H14A H 0.043503 0.476738 0.352584 0.062 Uiso 1 1 calc R U . . .
H14B H 0.039877 0.402518 0.333631 0.062 Uiso 1 1 calc R U . . .
H14C H 0.108065 0.439263 0.335583 0.062 Uiso 1 1 calc R U . . .
C15 C 0.00912(16) 0.40527(18) 0.43679(15) 0.0469(8) Uani 1 1 d . . . . .
H15A H 0.015032 0.392130 0.473670 0.070 Uiso 1 1 calc R U . . .
H15B H -0.016482 0.372266 0.418261 0.070 Uiso 1 1 calc R U . . .
H15C H -0.013518 0.447149 0.435499 0.070 Uiso 1 1 calc R U . . .
C16 C 0.33107(13) 0.50925(13) 0.54009(9) 0.0261(5) Uani 1 1 d . . . . .
C17 C 0.35821(13) 0.57162(13) 0.54623(10) 0.0262(5) Uani 1 1 d . . . . .
C18 C 0.37227(13) 0.59289(14) 0.59724(10) 0.0292(6) Uani 1 1 d . . . . .
H18 H 0.391037 0.634733 0.601747 0.035 Uiso 1 1 calc R U . . .
C19 C 0.35992(13) 0.55530(15) 0.64178(10) 0.0303(6) Uani 1 1 d . . . . .
C20 C 0.33160(14) 0.49448(14) 0.63445(10) 0.0297(6) Uani 1 1 d . . . . .
H20 H 0.322127 0.468580 0.664548 0.036 Uiso 1 1 calc R U . . .
C21 C 0.31671(14) 0.47034(14) 0.58470(10) 0.0289(6) Uani 1 1 d . . . . .
C22 C 0.28466(17) 0.40444(15) 0.58089(11) 0.0375(7) Uani 1 1 d . . . . .
H22A H 0.315103 0.373030 0.565723 0.056 Uiso 1 1 calc R U . . .
H22B H 0.246354 0.407577 0.558255 0.056 Uiso 1 1 calc R U . . .
H22C H 0.271728 0.389970 0.616208 0.056 Uiso 1 1 calc R U . . .
C23 C 0.37357(15) 0.58012(17) 0.69645(10) 0.0365(6) Uani 1 1 d . . . . .
H23A H 0.396538 0.621748 0.694187 0.055 Uiso 1 1 calc R U . . .
H23B H 0.400364 0.548485 0.715426 0.055 Uiso 1 1 calc R U . . .
H23C H 0.332715 0.586304 0.715396 0.055 Uiso 1 1 calc R U . . .
C24 C 0.37054(14) 0.61843(14) 0.50127(10) 0.0300(6) Uani 1 1 d . . . . .
H24A H 0.381365 0.661401 0.515559 0.045 Uiso 1 1 calc R U . . .
H24B H 0.331638 0.621797 0.479345 0.045 Uiso 1 1 calc R U . . .
H24C H 0.406589 0.602436 0.479777 0.045 Uiso 1 1 calc R U . . .
C25 C 0.36049(13) 0.50267(13) 0.42427(9) 0.0251(5) Uani 1 1 d . . . . .
C26 C 0.42635(13) 0.48528(13) 0.43100(9) 0.0272(5) Uani 1 1 d . . . . .
C27 C 0.47197(14) 0.51251(14) 0.39769(10) 0.0302(6) Uani 1 1 d . . . . .
H27 H 0.516218 0.501466 0.402271 0.036 Uiso 1 1 calc R U . . .
C28 C 0.45486(14) 0.55566(14) 0.35764(11) 0.0319(6) Uani 1 1 d . . . . .
C29 C 0.38934(14) 0.56798(13) 0.34974(10) 0.0293(6) Uani 1 1 d . . . . .
H29 H 0.377023 0.595094 0.321073 0.035 Uiso 1 1 calc R U . . .
C30 C 0.34108(13) 0.54237(13) 0.38192(10) 0.0268(5) Uani 1 1 d . . . . .
C31 C 0.27197(14) 0.55721(14) 0.36755(10) 0.0301(6) Uani 1 1 d . . . . .
H31A H 0.270787 0.580545 0.333818 0.045 Uiso 1 1 calc R U . . .
H31B H 0.252460 0.584302 0.395124 0.045 Uiso 1 1 calc R U . . .
H31C H 0.247683 0.516438 0.364352 0.045 Uiso 1 1 calc R U . . .
C32 C 0.50537(17) 0.58631(18) 0.32280(13) 0.0445(8) Uani 1 1 d . . . . .
H32A H 0.505141 0.564931 0.288212 0.067 Uiso 1 1 calc R U . . .
H32B H 0.548043 0.581227 0.339105 0.067 Uiso 1 1 calc R U . . .
H32C H 0.495798 0.632709 0.318403 0.067 Uiso 1 1 calc R U . . .
C33 C 0.44800(14) 0.43609(15) 0.47133(10) 0.0318(6) Uani 1 1 d . . . . .
H33A H 0.494385 0.427825 0.467104 0.048 Uiso 1 1 calc R U . . .
H33B H 0.424024 0.395422 0.466291 0.048 Uiso 1 1 calc R U . . .
H33C H 0.439704 0.453003 0.506871 0.048 Uiso 1 1 calc R U . . .
C34 C 0.32237(15) 0.22563(14) 0.35834(11) 0.0329(6) Uani 1 1 d . . . . .
C35 C 0.29879(16) 0.20874(14) 0.30891(11) 0.0344(6) Uani 1 1 d . . . . .
C36 C 0.32044(18) 0.15707(15) 0.27889(11) 0.0400(7) Uani 1 1 d . . . . .
C37 C 0.36966(18) 0.11902(15) 0.29814(13) 0.0427(8) Uani 1 1 d . . . . .
C38 C 0.39624(18) 0.13424(16) 0.34646(13) 0.0437(8) Uani 1 1 d . . . . .
C39 C 0.37221(16) 0.18609(15) 0.37534(12) 0.0381(7) Uani 1 1 d . . . . .
C40 C 0.32077(14) 0.35100(13) 0.34601(9) 0.0267(5) Uani 1 1 d . . . . .
C41 C 0.38727(14) 0.36136(14) 0.34101(10) 0.0302(6) Uani 1 1 d . . . . .
C42 C 0.41480(15) 0.40555(15) 0.30682(11) 0.0346(6) Uani 1 1 d . . . . .
C43 C 0.37607(16) 0.44303(14) 0.27511(10) 0.0337(6) Uani 1 1 d . . . . .
C44 C 0.31043(15) 0.43495(14) 0.27779(10) 0.0309(6) Uani 1 1 d . . . . .
C45 C 0.28459(14) 0.38887(13) 0.31180(10) 0.0283(5) Uani 1 1 d . . . . .
C46 C 0.32515(14) 0.27520(13) 0.48388(10) 0.0281(5) Uani 1 1 d . . . . .
C47 C 0.37998(15) 0.27467(15) 0.51560(11) 0.0338(6) Uani 1 1 d . . . . .
H47 H 0.418561 0.294278 0.502897 0.041 Uiso 1 1 calc R U . . .
C48 C 0.37993(15) 0.24624(15) 0.56540(11) 0.0343(6) Uani 1 1 d . . . . .
H48 H 0.418119 0.247721 0.586206 0.041 Uiso 1 1 calc R U . . .
C49 C 0.32491(15) 0.21552(14) 0.58551(10) 0.0304(6) Uani 1 1 d . . . . .
C50 C 0.27128(16) 0.21475(16) 0.55265(11) 0.0377(7) Uani 1 1 d . . . . .
H50 H 0.233318 0.193228 0.564531 0.045 Uiso 1 1 calc R U . . .
C51 C 0.27042(15) 0.24399(16) 0.50313(11) 0.0358(6) Uani 1 1 d . . . . .
H51 H 0.232200 0.242613 0.482350 0.043 Uiso 1 1 calc R U . . .
C52 C 0.32325(15) 0.18262(15) 0.63976(10) 0.0329(6) Uani 1 1 d . . . . .
C53 C 0.38057(17) 0.20228(18) 0.67423(11) 0.0428(7) Uani 1 1 d . . . . .
H53A H 0.420756 0.186766 0.658055 0.064 Uiso 1 1 calc R U . . .
H53B H 0.375772 0.182890 0.709365 0.064 Uiso 1 1 calc R U . . .
H53C H 0.381959 0.249799 0.677410 0.064 Uiso 1 1 calc R U . . .
C54 C 0.26043(17) 0.20098(17) 0.66858(11) 0.0400(7) Uani 1 1 d . . . . .
H54A H 0.258612 0.248292 0.673276 0.060 Uiso 1 1 calc R U . . .
H54B H 0.259422 0.179688 0.703195 0.060 Uiso 1 1 calc R U . . .
H54C H 0.223201 0.186656 0.647651 0.060 Uiso 1 1 calc R U . . .
C55 C 0.32475(18) 0.10798(15) 0.63175(11) 0.0390(7) Uani 1 1 d . . . . .
H55A H 0.287250 0.094595 0.610742 0.058 Uiso 1 1 calc R U . . .
H55B H 0.323398 0.086294 0.666197 0.058 Uiso 1 1 calc R U . . .
H55C H 0.364560 0.095764 0.613252 0.058 Uiso 1 1 calc R U . . .
B1 B 0.29461(16) 0.29348(14) 0.38709(11) 0.0270(6) Uani 1 1 d . . . . .
H1 H 0.3119(16) 0.4091(16) 0.4763(13) 0.032 Uiso 1 1 d . U . . .
Cl1 Cl 0.0263(3) 0.2515(4) 0.2295(3) 0.124(2) Uani 0.4 1 d D U P A 1
Cl2 Cl 0.1301(2) 0.15969(19) 0.22207(14) 0.0911(10) Uani 0.4 1 d D U P A 1
C56 C 0.1050(4) 0.2359(4) 0.2452(5) 0.056(2) Uani 0.4 1 d D U P A 1
H56A H 0.110265 0.237506 0.283991 0.067 Uiso 0.4 1 calc R U P A 1
H56B H 0.132835 0.270099 0.229619 0.067 Uiso 0.4 1 calc R U P A 1
Cl1A Cl 0.0305(7) 0.2648(6) 0.2504(4) 0.095(3) Uani 0.2 1 d D U P B 2
Cl2A Cl 0.0866(7) 0.1635(6) 0.1876(6) 0.161(4) Uani 0.2 1 d D U P B 2
C56A C 0.0993(10) 0.2214(18) 0.2361(15) 0.111(5) Uani 0.2 1 d D U P B 2
H56C H 0.114744 0.199568 0.268604 0.134 Uiso 0.2 1 calc R U P B 2
H56D H 0.133517 0.251828 0.224324 0.134 Uiso 0.2 1 calc R U P B 2
Cl3 Cl 0.5986(4) 0.0962(3) 0.4283(3) 0.0759(17) Uani 0.25 1 d D U P C 1
Cl4 Cl 0.5405(3) 0.2227(3) 0.4457(3) 0.0994(17) Uani 0.25 1 d D U P C 1
C57 C 0.6102(6) 0.1761(6) 0.4467(10) 0.087(3) Uani 0.25 1 d D U P C 1
H57A H 0.642297 0.195999 0.422609 0.104 Uiso 0.25 1 calc R U P C 1
H57B H 0.628518 0.177010 0.482753 0.104 Uiso 0.25 1 calc R U P C 1
Cl3A Cl 0.6324(3) 0.2060(2) 0.4304(3) 0.0987(15) Uani 0.3 1 d D U P D 2
Cl4A Cl 0.5919(3) 0.0735(2) 0.4147(3) 0.0729(15) Uani 0.3 1 d D U P D 2
C57A C 0.5699(6) 0.1547(4) 0.4111(9) 0.084(2) Uani 0.3 1 d D U P D 2
H57C H 0.531875 0.162269 0.434095 0.100 Uiso 0.3 1 calc R U P D 2
H57D H 0.557168 0.165204 0.374406 0.100 Uiso 0.3 1 calc R U P D 2
Cl3B Cl 0.5727(14) 0.2149(11) 0.3963(12) 0.092(5) Uani 0.05 1 d D U P E 3
Cl4B Cl 0.6179(9) 0.0856(10) 0.3682(8) 0.065(4) Uani 0.05 1 d D U P E 3
C57B C 0.610(5) 0.144(2) 0.4171(13) 0.078(5) Uani 0.05 1 d D U P E 3
H57E H 0.652889 0.154364 0.431242 0.094 Uiso 0.05 1 calc R U P E 3
H57F H 0.583803 0.124930 0.446385 0.094 Uiso 0.05 1 calc R U P E 3

loop_
_atom_site_aniso_label
_atom_site_aniso_U_11
_atom_site_aniso_U_22
_atom_site_aniso_U_33
_atom_site_aniso_U_23
_atom_site_aniso_U_13
_atom_site_aniso_U_12
P1 0.0264(4) 0.0372(3) 0.0089(3) -0.0019(2) 0.0021(2) 0.0006(2)
F1 0.0595(12) 0.0460(9) 0.0141(7) -0.0026(6) 0.0009(7) 0.0085(8)
F2 0.0815(15) 0.0516(10) 0.0191(9) -0.0100(7) 0.0083(9) 0.0042(10)
F3 0.0791(15) 0.0456(10) 0.0406(11) -0.0099(8) 0.0281(10) 0.0116(10)
F4 0.0665(15) 0.0574(12) 0.0543(13) -0.0063(10) 0.0034(11) 0.0279(11)
F5 0.0555(12) 0.0524(10) 0.0357(10) -0.0072(8) -0.0049(9) 0.0199(9)
F6 0.0326(9) 0.0522(10) 0.0275(8) 0.0011(7) 0.0026(7) 0.0077(7)
F7 0.0325(10) 0.0587(11) 0.0388(10) -0.0056(8) 0.0144(8) -0.0051(8)
F8 0.0589(12) 0.0503(10) 0.0226(8) 0.0024(7) 0.0152(8) -0.0110(9)
F9 0.0530(11) 0.0458(9) 0.0172(8) 0.0069(7) 0.0001(7) 0.0029(8)
F10 0.0327(9) 0.0466(9) 0.0159(7) 0.0026(6) 0.0002(6) 0.0014(7)
O1 0.0286(10) 0.0370(9) 0.0165(8) -0.0074(7) 0.0053(7) -0.0007(7)
O2 0.0349(10) 0.0386(9) 0.0122(8) 0.0029(7) 0.0025(7) 0.0029(8)
C1 0.0303(14) 0.0379(13) 0.0107(11) -0.0033(9) 0.0047(9) 0.0014(10)
C2 0.0281(13) 0.0415(13) 0.0113(11) -0.0024(10) 0.0030(9) -0.0007(11)
C3 0.0283(14) 0.0413(14) 0.0156(12) -0.0061(10) 0.0039(10) -0.0001(10)
C4 0.0291(14) 0.0427(14) 0.0224(13) -0.0091(11) 0.0037(11) 0.0042(11)
C5 0.0270(13) 0.0455(15) 0.0230(13) -0.0085(11) 0.0015(11) 0.0031(11)
C6 0.0295(14) 0.0408(13) 0.0144(11) -0.0051(10) 0.0028(10) -0.0007(11)
C7 0.0278(14) 0.0447(15) 0.0230(13) -0.0097(11) 0.0021(11) -0.0011(11)
C8 0.0320(14) 0.0394(13) 0.0139(11) -0.0034(10) 0.0033(10) -0.0007(11)
C9 0.0326(15) 0.0451(15) 0.0253(14) -0.0045(11) 0.0032(11) -0.0045(12)
C10 0.0420(17) 0.0403(14) 0.0250(14) -0.0014(11) 0.0025(12) -0.0054(12)
C11 0.0406(16) 0.0363(13) 0.0147(12) 0.0000(10) 0.0014(11) -0.0003(11)
C12 0.0356(15) 0.0382(13) 0.0071(11) 0.0001(9) 0.0025(9) 0.0014(11)
C13 0.0295(13) 0.0378(13) 0.0098(10) -0.0027(9) 0.0028(9) -0.0018(10)
C14 0.0499(19) 0.0433(15) 0.0309(16) -0.0099(12) -0.0144(14) 0.0057(13)
C15 0.0277(15) 0.0557(18) 0.057(2) -0.0226(16) 0.0065(14) -0.0020(13)
C16 0.0287(13) 0.0415(13) 0.0081(11) -0.0008(9) 0.0020(9) 0.0029(10)
C17 0.0252(13) 0.0396(13) 0.0136(12) -0.0020(10) 0.0019(9) 0.0020(10)
C18 0.0269(13) 0.0452(14) 0.0154(12) -0.0033(10) 0.0015(10) 0.0028(11)
C19 0.0257(13) 0.0519(15) 0.0132(12) -0.0045(11) 0.0009(10) 0.0058(11)
C20 0.0313(14) 0.0466(14) 0.0110(11) 0.0031(10) 0.0037(10) 0.0025(11)
C21 0.0290(14) 0.0432(14) 0.0144(12) -0.0008(10) 0.0051(10) 0.0022(11)
C22 0.0505(18) 0.0459(15) 0.0161(13) 0.0028(11) 0.0079(12) -0.0067(13)
C23 0.0353(16) 0.0612(18) 0.0129(12) -0.0065(12) -0.0005(11) 0.0006(13)
C24 0.0353(15) 0.0396(13) 0.0151(12) -0.0014(10) 0.0015(10) -0.0007(11)
C25 0.0260(13) 0.0389(13) 0.0106(11) -0.0047(9) 0.0037(9) -0.0009(10)
C26 0.0298(14) 0.0415(13) 0.0102(11) -0.0052(10) 0.0003(10) 0.0021(10)
C27 0.0279(14) 0.0459(14) 0.0169(12) -0.0046(10) 0.0035(10) 0.0033(11)
C28 0.0334(15) 0.0439(14) 0.0184(12) -0.0032(11) 0.0088(11) -0.0005(11)
C29 0.0365(15) 0.0387(13) 0.0128(11) 0.0001(10) 0.0038(10) 0.0032(11)
C30 0.0316(14) 0.0374(13) 0.0115(11) -0.0050(10) 0.0004(10) 0.0019(10)
C31 0.0311(14) 0.0414(14) 0.0179(12) 0.0016(10) -0.0001(10) 0.0040(11)
C32 0.0401(18) 0.0607(19) 0.0325(16) 0.0099(14) 0.0159(14) 0.0019(14)
C33 0.0290(14) 0.0477(15) 0.0186(12) 0.0010(11) 0.0009(10) 0.0070(11)
C34 0.0426(17) 0.0359(13) 0.0202(13) 0.0010(10) 0.0088(11) 0.0026(11)
C35 0.0480(18) 0.0392(14) 0.0161(12) 0.0010(11) 0.0106(12) 0.0027(12)
C36 0.061(2) 0.0414(15) 0.0175(13) -0.0030(11) 0.0165(13) -0.0049(14)
C37 0.058(2) 0.0406(15) 0.0291(15) -0.0040(12) 0.0216(14) 0.0064(14)
C38 0.0492(19) 0.0448(16) 0.0370(17) 0.0014(13) 0.0116(14) 0.0126(14)
C39 0.0452(18) 0.0443(15) 0.0247(14) 0.0008(12) 0.0071(13) 0.0068(13)
C40 0.0329(14) 0.0365(13) 0.0105(11) -0.0032(9) 0.0046(10) 0.0018(10)
C41 0.0326(14) 0.0422(14) 0.0159(12) -0.0043(10) 0.0029(10) 0.0044(11)
C42 0.0328(15) 0.0501(16) 0.0208(13) -0.0093(11) 0.0098(11) -0.0023(12)
C43 0.0467(17) 0.0414(14) 0.0131(12) -0.0025(10) 0.0106(11) -0.0046(12)
C44 0.0454(17) 0.0374(13) 0.0100(11) -0.0001(10) 0.0020(11) 0.0003(11)
C45 0.0343(15) 0.0395(13) 0.0110(11) -0.0022(10) 0.0046(10) 0.0014(11)
C46 0.0361(15) 0.0360(13) 0.0121(11) -0.0025(9) 0.0034(10) 0.0030(11)
C47 0.0316(15) 0.0471(15) 0.0227(13) 0.0086(11) 0.0006(11) 0.0017(12)
C48 0.0334(15) 0.0464(15) 0.0231(14) 0.0071(11) -0.0006(11) 0.0023(12)
C49 0.0404(16) 0.0387(13) 0.0120(12) -0.0021(10) 0.0007(10) -0.0007(11)
C50 0.0403(17) 0.0573(17) 0.0156(13) 0.0015(12) -0.0004(11) -0.0119(14)
C51 0.0389(16) 0.0550(17) 0.0134(12) 0.0014(11) -0.0020(11) -0.0088(13)
C52 0.0425(17) 0.0450(15) 0.0113(12) 0.0001(10) -0.0033(11) -0.0034(12)
C53 0.0511(19) 0.0614(19) 0.0157(13) 0.0035(12) -0.0072(13) -0.0102(15)
C54 0.0481(19) 0.0580(18) 0.0140(13) -0.0019(12) 0.0036(12) -0.0007(14)
C55 0.057(2) 0.0436(15) 0.0164(13) 0.0037(11) 0.0024(12) -0.0014(13)
B1 0.0347(16) 0.0341(14) 0.0123(12) -0.0003(10) 0.0027(11) 0.0041(11)
Cl1 0.104(4) 0.108(4) 0.161(7) 0.033(4) 0.009(4) 0.031(3)
Cl2 0.106(3) 0.108(2) 0.0593(18) 0.0238(17) 0.0156(18) 0.002(2)
C56 0.058(3) 0.056(3) 0.054(3) 0.0125(18) 0.0058(19) 0.0045(18)
Cl1A 0.124(7) 0.096(6) 0.065(4) 0.020(4) 0.001(4) -0.019(5)
Cl2A 0.183(8) 0.139(7) 0.161(8) 0.007(6) -0.013(7) -0.047(7)
C56A 0.114(5) 0.110(5) 0.110(5) 0.002(2) 0.000(2) -0.003(2)
Cl3 0.057(3) 0.099(4) 0.072(4) 0.015(3) -0.006(2) 0.011(3)
Cl4 0.084(3) 0.120(4) 0.094(4) -0.015(3) -0.022(3) 0.000(3)
C57 0.068(5) 0.110(5) 0.082(5) 0.007(5) -0.014(4) 0.001(5)
Cl3A 0.085(3) 0.084(3) 0.127(4) -0.038(3) -0.020(3) 0.000(2)
Cl4A 0.064(3) 0.063(2) 0.092(4) 0.020(2) -0.017(2) -0.007(2)
C57A 0.074(4) 0.072(4) 0.104(5) -0.007(4) -0.023(4) -0.005(4)
Cl3B 0.073(9) 0.112(10) 0.090(9) 0.010(8) -0.016(8) -0.012(8)
Cl4B 0.044(7) 0.093(9) 0.057(8) 0.008(7) -0.021(6) -0.019(7)
C57B 0.058(8) 0.102(10) 0.075(9) 0.009(8) -0.018(8) -0.016(8)

loop_
_atom_type_symbol
_atom_type_description
_atom_type_scat_dispersion_real
_atom_type_scat_dispersion_imag
_atom_type_scat_source
C C 0.0181 0.0091 'International Tables Vol C Tables 4.2.6.8 and 6.1.1.4'
H H 0.0000 0.0000 'International Tables Vol C Tables 4.2.6.8 and 6.1.1.4'
B B 0.0090 0.0039 'International Tables Vol C Tables 4.2.6.8 and 6.1.1.4'
Cl Cl 0.3639 0.7018 'International Tables Vol C Tables 4.2.6.8 and 6.1.1.4'
F F 0.0727 0.0534 'International Tables Vol C Tables 4.2.6.8 and 6.1.1.4'
O O 0.0492 0.0322 'International Tables Vol C Tables 4.2.6.8 and 6.1.1.4'
P P 0.2955 0.4335 'International Tables Vol C Tables 4.2.6.8 and 6.1.1.4'

loop_
_geom_angle_atom_site_label_1
_geom_angle_atom_site_label_2
_geom_angle_atom_site_label_3
_geom_angle
C2 P1 C25 116.76(12)
C2 P1 C16 106.04(12)
C25 P1 C16 112.41(12)
C2 P1 H1 106.1(14)
C25 P1 H1 104.4(14)
C16 P1 H1 110.9(14)
C1 O1 C13 118.1(2)
C46 O2 B1 127.6(2)
O1 C1 C6 123.1(2)
O1 C1 C2 115.1(2)
C6 C1 C2 121.7(2)
C3 C2 C1 119.5(2)
C3 C2 P1 120.9(2)
C1 C2 P1 119.5(2)
C4 C3 C2 119.5(3)
C4 C3 H3 120.2
C2 C3 H3 120.2
C3 C4 C5 120.1(3)
C3 C4 H4 119.9
C5 C4 H4 119.9
C4 C5 C6 122.1(3)
C4 C5 H5 119.0
C6 C5 H5 119.0
C1 C6 C5 116.9(3)
C1 C6 C7 119.5(2)
C5 C6 C7 123.5(3)
C6 C7 C8 108.6(2)
C6 C7 C15 110.6(2)
C8 C7 C15 111.5(3)
C6 C7 C14 109.1(2)
C8 C7 C14 107.7(2)
C15 C7 C14 109.1(3)
C13 C8 C9 116.7(3)
C13 C8 C7 121.0(2)
C9 C8 C7 121.9(3)
C10 C9 C8 120.5(3)
C10 C9 H9 119.8
C8 C9 H9 119.8
C9 C10 C11 120.1(3)
C9 C10 H10 120.0
C11 C10 H10 120.0
C10 C11 C12 122.8(3)
C10 C11 H11 118.6
C12 C11 H11 118.6
C13 C12 C11 114.0(3)
C13 C12 B1 122.7(2)
C11 C12 B1 123.3(2)
C8 C13 C12 125.6(3)
C8 C13 O1 119.7(2)
C12 C13 O1 114.8(2)
C7 C14 H14A 109.5
C7 C14 H14B 109.5
H14A C14 H14B 109.5
C7 C14 H14C 109.5
H14A C14 H14C 109.5
H14B C14 H14C 109.5
C7 C15 H15A 109.5
C7 C15 H15B 109.5
H15A C15 H15B 109.5
C7 C15 H15C 109.5
H15A C15 H15C 109.5
H15B C15 H15C 109.5
C17 C16 C21 120.6(2)
C17 C16 P1 122.84(19)
C21 C16 P1 116.4(2)
C18 C17 C16 118.1(2)
C18 C17 C24 117.6(2)
C16 C17 C24 124.3(2)
C19 C18 C17 122.6(3)
C19 C18 H18 118.7
C17 C18 H18 118.7
C18 C19 C20 117.9(2)
C18 C19 C23 121.6(3)
C20 C19 C23 120.4(3)
C21 C20 C19 122.3(2)
C21 C20 H20 118.8
C19 C20 H20 118.8
C20 C21 C16 118.4(3)
C20 C21 C22 118.4(2)
C16 C21 C22 123.2(2)
C21 C22 H22A 109.5
C21 C22 H22B 109.5
H22A C22 H22B 109.5
C21 C22 H22C 109.5
H22A C22 H22C 109.5
H22B C22 H22C 109.5
C19 C23 H23A 109.5
C19 C23 H23B 109.5
H23A C23 H23B 109.5
C19 C23 H23C 109.5
H23A C23 H23C 109.5
H23B C23 H23C 109.5
C17 C24 H24A 109.5
C17 C24 H24B 109.5
H24A C24 H24B 109.5
C17 C24 H24C 109.5
H24A C24 H24C 109.5
H24B C24 H24C 109.5
C30 C25 C26 120.8(2)
C30 C25 P1 124.0(2)
C26 C25 P1 114.92(19)
C27 C26 C25 118.7(2)
C27 C26 C33 118.8(2)
C25 C26 C33 122.4(2)
C26 C27 C28 121.9(3)
C26 C27 H27 119.1
C28 C27 H27 119.1
C27 C28 C29 117.9(3)
C27 C28 C32 121.1(3)
C29 C28 C32 121.0(3)
C30 C29 C28 123.0(3)
C30 C29 H29 118.5
C28 C29 H29 118.5
C29 C30 C25 117.5(3)
C29 C30 C31 117.5(2)
C25 C30 C31 124.9(2)
C30 C31 H31A 109.5
C30 C31 H31B 109.5
H31A C31 H31B 109.5
C30 C31 H31C 109.5
H31A C31 H31C 109.5
H31B C31 H31C 109.5
C28 C32 H32A 109.5
C28 C32 H32B 109.5
H32A C32 H32B 109.5
C28 C32 H32C 109.5
H32A C32 H32C 109.5
H32B C32 H32C 109.5
C26 C33 H33A 109.5
C26 C33 H33B 109.5
H33A C33 H33B 109.5
C26 C33 H33C 109.5
H33A C33 H33C 109.5
H33B C33 H33C 109.5
C39 C34 C35 113.4(3)
C39 C34 B1 127.6(3)
C35 C34 B1 118.7(3)
F1 C35 C36 115.2(3)
F1 C35 C34 119.6(2)
C36 C35 C34 125.1(3)
F2 C36 C37 119.4(3)
F2 C36 C35 121.8(3)
C37 C36 C35 118.9(3)
F3 C37 C36 120.6(3)
F3 C37 C38 120.6(3)
C36 C37 C38 118.8(3)
F4 C38 C37 119.6(3)
F4 C38 C39 120.3(3)
C37 C38 C39 120.1(3)
F5 C39 C34 121.4(3)
F5 C39 C38 114.8(3)
C34 C39 C38 123.8(3)
C45 C40 C41 112.9(2)
C45 C40 B1 127.9(2)
C41 C40 B1 119.0(2)
F6 C41 C42 115.4(3)
F6 C41 C40 120.2(2)
C42 C41 C40 124.3(3)
F7 C42 C43 119.3(3)
F7 C42 C41 120.9(3)
C43 C42 C41 119.8(3)
F8 C43 C44 120.6(3)
F8 C43 C42 120.6(3)
C44 C43 C42 118.8(3)
F9 C44 C43 119.7(2)
F9 C44 C45 120.6(3)
C43 C44 C45 119.7(3)
F10 C45 C40 121.4(2)
F10 C45 C44 114.3(2)
C40 C45 C44 124.4(3)
O2 C46 C51 125.2(3)
O2 C46 C47 117.5(3)
C51 C46 C47 117.3(2)
C46 C47 C48 121.8(3)
C46 C47 H47 119.1
C48 C47 H47 119.1
C47 C48 C49 121.4(3)
C47 C48 H48 119.3
C49 C48 H48 119.3
C50 C49 C48 115.9(3)
C50 C49 C52 121.0(3)
C48 C49 C52 123.0(3)
C49 C50 C51 123.1(3)
C49 C50 H50 118.4
C51 C50 H50 118.4
C46 C51 C50 120.3(3)
C46 C51 H51 119.8
C50 C51 H51 119.8
C53 C52 C49 112.3(3)
C53 C52 C54 108.6(2)
C49 C52 C54 109.7(2)
C53 C52 C55 108.8(3)
C49 C52 C55 108.6(2)
C54 C52 C55 108.8(3)
C52 C53 H53A 109.5
C52 C53 H53B 109.5
H53A C53 H53B 109.5
C52 C53 H53C 109.5
H53A C53 H53C 109.5
H53B C53 H53C 109.5
C52 C54 H54A 109.5
C52 C54 H54B 109.5
H54A C54 H54B 109.5
C52 C54 H54C 109.5
H54A C54 H54C 109.5
H54B C54 H54C 109.5
C52 C55 H55A 109.5
C52 C55 H55B 109.5
H55A C55 H55B 109.5
C52 C55 H55C 109.5
H55A C55 H55C 109.5
H55B C55 H55C 109.5
O2 B1 C12 112.6(2)
O2 B1 C40 103.8(2)
C12 B1 C40 114.5(2)
O2 B1 C34 112.8(2)
C12 B1 C34 110.7(2)
C40 B1 C34 102.0(2)
Cl1 C56 Cl2 112.0(5)
Cl1 C56 H56A 109.2
Cl2 C56 H56A 109.2
Cl1 C56 H56B 109.2
Cl2 C56 H56B 109.2
H56A C56 H56B 107.9
Cl1A C56A Cl2A 112.3(7)
Cl1A C56A H56C 109.1
Cl2A C56A H56C 109.1
Cl1A C56A H56D 109.1
Cl2A C56A H56D 109.1
H56C C56A H56D 107.9
Cl3 C57 Cl4 114.1(7)
Cl3 C57 H57A 108.7
Cl4 C57 H57A 108.7
Cl3 C57 H57B 108.7
Cl4 C57 H57B 108.7
H57A C57 H57B 107.6
Cl4A C57A Cl3A 111.9(6)
Cl4A C57A H57C 109.2
Cl3A C57A H57C 109.2
Cl4A C57A H57D 109.2
Cl3A C57A H57D 109.2
H57C C57A H57D 107.9
Cl4B C57B Cl3B 114.1(8)
Cl4B C57B H57E 108.7
Cl3B C57B H57E 108.7
Cl4B C57B H57F 108.7
Cl3B C57B H57F 108.7
H57E C57B H57F 107.6

loop_
_geom_bond_atom_site_label_1
_geom_bond_atom_site_label_2
_geom_bond_distance
P1 C2 1.782(3)
P1 C25 1.802(3)
P1 C16 1.807(3)
P1 H1 1.39(3)
F1 C35 1.360(4)
F2 C36 1.343(4)
F3 C37 1.342(3)
F4 C38 1.351(4)
F5 C39 1.347(4)
F6 C41 1.350(3)
F7 C42 1.349(3)
F8 C43 1.344(3)
F9 C44 1.348(3)
F10 C45 1.354(3)
O1 C1 1.365(3)
O1 C13 1.403(3)
O2 C46 1.354(3)
O2 B1 1.498(3)
C1 C6 1.385(4)
C1 C2 1.404(4)
C2 C3 1.395(4)
C3 C4 1.372(4)
C3 H3 0.9500
C4 C5 1.389(4)
C4 H4 0.9500
C5 C6 1.396(4)
C5 H5 0.9500
C6 C7 1.521(4)
C7 C8 1.528(4)
C7 C15 1.537(4)
C7 C14 1.537(4)
C8 C13 1.391(4)
C8 C9 1.395(4)
C9 C10 1.381(4)
C9 H9 0.9500
C10 C11 1.387(4)
C10 H10 0.9500
C11 C12 1.399(4)
C11 H11 0.9500
C12 C13 1.398(4)
C12 B1 1.641(4)
C14 H14A 0.9800
C14 H14B 0.9800
C14 H14C 0.9800
C15 H15A 0.9800
C15 H15B 0.9800
C15 H15C 0.9800
C16 C17 1.407(4)
C16 C21 1.416(4)
C17 C18 1.395(4)
C17 C24 1.512(4)
C18 C19 1.391(4)
C18 H18 0.9500
C19 C20 1.392(4)
C19 C23 1.502(4)
C20 C21 1.389(4)
C20 H20 0.9500
C21 C22 1.510(4)
C22 H22A 0.9800
C22 H22B 0.9800
C22 H22C 0.9800
C23 H23A 0.9800
C23 H23B 0.9800
C23 H23C 0.9800
C24 H24A 0.9800
C24 H24B 0.9800
C24 H24C 0.9800
C25 C30 1.406(4)
C25 C26 1.418(4)
C26 C27 1.384(4)
C26 C33 1.505(4)
C27 C28 1.393(4)
C27 H27 0.9500
C28 C29 1.393(4)
C28 C32 1.505(4)
C29 C30 1.392(4)
C29 H29 0.9500
C30 C31 1.506(4)
C31 H31A 0.9800
C31 H31B 0.9800
C31 H31C 0.9800
C32 H32A 0.9800
C32 H32B 0.9800
C32 H32C 0.9800
C33 H33A 0.9800
C33 H33B 0.9800
C33 H33C 0.9800
C34 C39 1.381(4)
C34 C35 1.388(4)
C34 B1 1.674(4)
C35 C36 1.380(4)
C36 C37 1.373(5)
C37 C38 1.378(5)
C38 C39 1.384(4)
C40 C45 1.384(4)
C40 C41 1.397(4)
C40 B1 1.665(4)
C41 C42 1.378(4)
C42 C43 1.371(4)
C43 C44 1.369(4)
C44 C45 1.387(4)
C46 C51 1.389(4)
C46 C47 1.390(4)
C47 C48 1.390(4)
C47 H47 0.9500
C48 C49 1.397(4)
C48 H48 0.9500
C49 C50 1.387(4)
C49 C52 1.532(4)
C50 C51 1.391(4)
C50 H50 0.9500
C51 H51 0.9500
C52 C53 1.527(4)
C52 C54 1.537(4)
C52 C55 1.547(4)
C53 H53A 0.9800
C53 H53B 0.9800
C53 H53C 0.9800
C54 H54A 0.9800
C54 H54B 0.9800
C54 H54C 0.9800
C55 H55A 0.9800
C55 H55B 0.9800
C55 H55C 0.9800
Cl1 C56 1.705(7)
Cl2 C56 1.750(7)
C56 H56A 0.9900
C56 H56B 0.9900
Cl1A C56A 1.718(8)
Cl2A C56A 1.730(8)
C56A H56C 0.9900
C56A H56D 0.9900
Cl3 C57 1.722(8)
Cl4 C57 1.730(8)
C57 H57A 0.9900
C57 H57B 0.9900
Cl3A C57A 1.738(8)
Cl4A C57A 1.732(8)
C57A H57C 0.9900
C57A H57D 0.9900
Cl3B C57B 1.732(8)
Cl4B C57B 1.730(8)
C57B H57E 0.9900
C57B H57F 0.9900

loop_
_geom_torsion_atom_site_label_1
_geom_torsion_atom_site_label_2
_geom_torsion_atom_site_label_3
_geom_torsion_atom_site_label_4
_geom_torsion
C13 O1 C1 C6 -24.2(4)
C13 O1 C1 C2 157.5(2)
O1 C1 C2 C3 175.8(2)
C6 C1 C2 C3 -2.5(4)
O1 C1 C2 P1 -7.2(3)
C6 C1 C2 P1 174.5(2)
C25 P1 C2 C3 -95.4(2)
C16 P1 C2 C3 30.7(3)
C25 P1 C2 C1 87.6(2)
C16 P1 C2 C1 -146.3(2)
C1 C2 C3 C4 -1.1(4)
P1 C2 C3 C4 -178.1(2)
C2 C3 C4 C5 3.3(4)
C3 C4 C5 C6 -1.9(4)
O1 C1 C6 C5 -174.4(2)
C2 C1 C6 C5 3.8(4)
O1 C1 C6 C7 3.0(4)
C2 C1 C6 C7 -178.9(2)
C4 C5 C6 C1 -1.6(4)
C4 C5 C6 C7 -178.9(3)
C1 C6 C7 C8 22.9(3)
C5 C6 C7 C8 -159.9(3)
C1 C6 C7 C15 145.7(3)
C5 C6 C7 C15 -37.1(4)
C1 C6 C7 C14 -94.2(3)
C5 C6 C7 C14 82.9(3)
C6 C7 C8 C13 -31.1(3)
C15 C7 C8 C13 -153.3(3)
C14 C7 C8 C13 87.0(3)
C6 C7 C8 C9 156.8(2)
C15 C7 C8 C9 34.6(4)
C14 C7 C8 C9 -85.1(3)
C13 C8 C9 C10 -2.9(4)
C7 C8 C9 C10 169.4(3)
C8 C9 C10 C11 -2.0(4)
C9 C10 C11 C12 2.9(4)
C10 C11 C12 C13 1.3(4)
C10 C11 C12 B1 -179.3(2)
C9 C8 C13 C12 7.8(4)
C7 C8 C13 C12 -164.7(2)
C9 C8 C13 O1 -174.1(2)
C7 C8 C13 O1 13.4(4)
C11 C12 C13 C8 -6.9(4)
B1 C12 C13 C8 173.7(2)
C11 C12 C13 O1 174.9(2)
B1 C12 C13 O1 -4.5(3)
C1 O1 C13 C8 15.5(3)
C1 O1 C13 C12 -166.2(2)
C2 P1 C16 C17 -93.8(2)
C25 P1 C16 C17 34.9(3)
C2 P1 C16 C21 81.9(2)
C25 P1 C16 C21 -149.4(2)
C21 C16 C17 C18 1.9(4)
P1 C16 C17 C18 177.5(2)
C21 C16 C17 C24 -175.3(3)
P1 C16 C17 C24 0.2(4)
C16 C17 C18 C19 -0.7(4)
C24 C17 C18 C19 176.7(3)
C17 C18 C19 C20 -0.8(4)
C17 C18 C19 C23 -178.1(3)
C18 C19 C20 C21 1.2(4)
C23 C19 C20 C21 178.4(3)
C19 C20 C21 C16 0.1(4)
C19 C20 C21 C22 -178.6(3)
C17 C16 C21 C20 -1.7(4)
P1 C16 C21 C20 -177.5(2)
C17 C16 C21 C22 177.0(3)
P1 C16 C21 C22 1.2(4)
C2 P1 C25 C30 7.5(3)
C16 P1 C25 C30 -115.3(2)
C2 P1 C25 C26 -178.30(19)
C16 P1 C25 C26 58.8(2)
C30 C25 C26 C27 5.3(4)
P1 C25 C26 C27 -169.0(2)
C30 C25 C26 C33 -171.8(2)
P1 C25 C26 C33 13.8(3)
C25 C26 C27 C28 -0.8(4)
C33 C26 C27 C28 176.5(3)
C26 C27 C28 C29 -3.8(4)
C26 C27 C28 C32 178.2(3)
C27 C28 C29 C30 4.0(4)
C32 C28 C29 C30 -178.0(3)
C28 C29 C30 C25 0.3(4)
C28 C29 C30 C31 -177.4(3)
C26 C25 C30 C29 -5.1(4)
P1 C25 C30 C29 168.7(2)
C26 C25 C30 C31 172.5(2)
P1 C25 C30 C31 -13.7(4)
C39 C34 C35 F1 -177.9(3)
B1 C34 C35 F1 -4.3(4)
C39 C34 C35 C36 1.5(5)
B1 C34 C35 C36 175.1(3)
F1 C35 C36 F2 -1.7(4)
C34 C35 C36 F2 178.9(3)
F1 C35 C36 C37 178.6(3)
C34 C35 C36 C37 -0.8(5)
F2 C36 C37 F3 -0.7(5)
C35 C36 C37 F3 179.0(3)
F2 C36 C37 C38 179.5(3)
C35 C36 C37 C38 -0.8(5)
F3 C37 C38 F4 2.7(5)
C36 C37 C38 F4 -177.5(3)
F3 C37 C38 C39 -178.1(3)
C36 C37 C38 C39 1.7(5)
C35 C34 C39 F5 176.8(3)
B1 C34 C39 F5 3.8(5)
C35 C34 C39 C38 -0.6(5)
B1 C34 C39 C38 -173.5(3)
F4 C38 C39 F5 0.7(5)
C37 C38 C39 F5 -178.4(3)
F4 C38 C39 C34 178.2(3)
C37 C38 C39 C34 -1.0(5)
C45 C40 C41 F6 -177.4(2)
B1 C40 C41 F6 -1.7(4)
C45 C40 C41 C42 1.5(4)
B1 C40 C41 C42 177.2(2)
F6 C41 C42 F7 -0.2(4)
C40 C41 C42 F7 -179.2(2)
F6 C41 C42 C43 179.3(2)
C40 C41 C42 C43 0.4(4)
F7 C42 C43 F8 -0.9(4)
C41 C42 C43 F8 179.6(2)
F7 C42 C43 C44 178.7(2)
C41 C42 C43 C44 -0.8(4)
F8 C43 C44 F9 -1.7(4)
C42 C43 C44 F9 178.7(2)
F8 C43 C44 C45 178.9(2)
C42 C43 C44 C45 -0.7(4)
C41 C40 C45 F10 176.4(2)
B1 C40 C45 F10 1.1(4)
C41 C40 C45 C44 -3.2(4)
B1 C40 C45 C44 -178.4(2)
F9 C44 C45 F10 4.0(4)
C43 C44 C45 F10 -176.7(2)
F9 C44 C45 C40 -176.5(2)
C43 C44 C45 C40 2.9(4)
B1 O2 C46 C51 -35.7(4)
B1 O2 C46 C47 147.7(3)
O2 C46 C47 C48 174.6(3)
C51 C46 C47 C48 -2.2(4)
C46 C47 C48 C49 1.4(5)
C47 C48 C49 C50 0.6(4)
C47 C48 C49 C52 178.9(3)
C48 C49 C50 C51 -1.8(5)
C52 C49 C50 C51 179.9(3)
O2 C46 C51 C50 -175.5(3)
C47 C46 C51 C50 1.1(4)
C49 C50 C51 C46 0.9(5)
C50 C49 C52 C53 -166.8(3)
C48 C49 C52 C53 15.0(4)
C50 C49 C52 C54 -45.9(4)
C48 C49 C52 C54 135.9(3)
C50 C49 C52 C55 72.9(4)
C48 C49 C52 C55 -105.3(3)
C46 O2 B1 C12 57.8(3)
C46 O2 B1 C40 -177.9(2)
C46 O2 B1 C34 -68.3(3)
C13 C12 B1 O2 65.3(3)
C11 C12 B1 O2 -114.1(3)
C13 C12 B1 C40 -52.9(3)
C11 C12 B1 C40 127.7(3)
C13 C12 B1 C34 -167.5(2)
C11 C12 B1 C34 13.2(3)
C45 C40 B1 O2 -133.4(3)
C41 C40 B1 O2 51.6(3)
C45 C40 B1 C12 -10.4(4)
C41 C40 B1 C12 174.7(2)
C45 C40 B1 C34 109.2(3)
C41 C40 B1 C34 -65.8(3)
C39 C34 B1 O2 -2.4(4)
C35 C34 B1 O2 -175.0(2)
C39 C34 B1 C12 -129.5(3)
C35 C34 B1 C12 57.9(3)
C39 C34 B1 C40 108.3(3)
C35 C34 B1 C40 -64.3(3)
